data_7057488
loop_
_publ_author_name
'Coman, Anca G.'
'Paun, Anca'
'Popescu, Codru\,ta C.'
'H\(adade, Niculina D.'
'Anghel, C\(at\(alin C.'
'M\(ad\(alan, Augustin M.'
'Ioni\,t\(a, Petre'
'Matache, Mihaela'

_publ_section_title
;
 Conformation-induced light emission switching of N-acylhydrazone systems
;
_journal_issue 17
_journal_name_full 'New Journal of Chemistry'
_journal_page_first 14111
_journal_paper_doi 10.1039/C8NJ01880D
_journal_volume 42
_journal_year 2018
_chemical_formula_sum 'C34 H44 N6 O4'
_chemical_formula_weight 600.75
_space_group_crystal_system monoclinic
_space_group_IT_number 14
_space_group_name_Hall '-P 2ybc'
_space_group_name_H-M_alt 'P 1 21/c 1'
_symmetry_space_group_name_Hall '-P 2ybc'
_symmetry_space_group_name_H-M 'P 1 21/c 1'
_atom_sites_solution_hydrogens mixed
_audit_creation_method SHELXL-2014
_audit_update_record
;
2018-03-28 deposited with the CCDC.
2018-06-05 downloaded from the CCDC.
;
_cell_angle_alpha 90
_cell_angle_beta 95.814(15)
_cell_angle_gamma 90
_cell_formula_units_Z 4
_cell_length_a 11.036(2)
_cell_length_b 13.9465(18)
_cell_length_c 21.165(3)
_cell_measurement_reflns_used 4126
_cell_measurement_temperature 293(2)
_cell_measurement_theta_max 24.26
_cell_measurement_theta_min 1.75
_cell_volume 3240.8(9)
_computing_cell_refinement X-Area
_computing_data_collection X-Area
_computing_data_reduction X-Area
_computing_structure_refinement 'SHELXL-2014 (Sheldrick, 2014)'
_computing_structure_solution 'SHELXS-2014 (Sheldrick, 2014)'
_diffrn_ambient_temperature 293(2)
_diffrn_measured_fraction_theta_full 0.970
_diffrn_measured_fraction_theta_max 0.999
_diffrn_measurement_device_type 'STOE-IPDS II'
_diffrn_measurement_method 'omega scans'
_diffrn_radiation_type MoK\a
_diffrn_radiation_wavelength 0.71073
_diffrn_reflns_av_R_equivalents 0.1577
_diffrn_reflns_av_unetI/netI 0.1671
_diffrn_reflns_Laue_measured_fraction_full 0.970
_diffrn_reflns_Laue_measured_fraction_max 0.999
_diffrn_reflns_limit_h_max 13
_diffrn_reflns_limit_h_min -13
_diffrn_reflns_limit_k_max 15
_diffrn_reflns_limit_k_min -16
_diffrn_reflns_limit_l_max 25
_diffrn_reflns_limit_l_min -21
_diffrn_reflns_number 15401
_diffrn_reflns_point_group_measured_fraction_full 0.970
_diffrn_reflns_point_group_measured_fraction_max 0.999
_diffrn_reflns_theta_full 25.242
_diffrn_reflns_theta_max 24.998
_diffrn_reflns_theta_min 1.751
_diffrn_source 'fine-focus sealed tube'
_exptl_absorpt_coefficient_mu 0.082
_exptl_absorpt_correction_type none
_exptl_crystal_colour yellow
_exptl_crystal_density_diffrn 1.231
_exptl_crystal_density_meas ?
_exptl_crystal_description prism
_exptl_crystal_F_000 1288
_exptl_crystal_size_max 0.3
_exptl_crystal_size_mid 0.2
_exptl_crystal_size_min 0.1
_refine_diff_density_max 0.263
_refine_diff_density_min -0.216
_refine_diff_density_rms 0.046
_refine_ls_extinction_method none
_refine_ls_goodness_of_fit_ref 0.995
_refine_ls_hydrogen_treatment mixed
_refine_ls_matrix_type full
_refine_ls_number_parameters 406
_refine_ls_number_reflns 5697
_refine_ls_number_restraints 0
_refine_ls_restrained_S_all 0.995
_refine_ls_R_factor_all 0.2500
_refine_ls_R_factor_gt 0.0830
_refine_ls_shift/su_max 0.001
_refine_ls_shift/su_mean 0.000
_refine_ls_structure_factor_coef Fsqd
_refine_ls_weighting_details 'w=1/[\s^2^(Fo^2^)+(0.0916P)^2^] where P=(Fo^2^+2Fc^2^)/3'
_refine_ls_weighting_scheme calc
_refine_ls_wR_factor_gt 0.1731
_refine_ls_wR_factor_ref 0.2465
_reflns_Friedel_coverage 0.000
_reflns_number_gt 1880
_reflns_number_total 5697
_reflns_threshold_expression 'I > 2\s(I)'
_cod_data_source_file c8nj01880d2.cif
_cod_data_source_block shelx_CCDC1
_cod_depositor_comments
;
The following automatic conversions were performed:

'_exptl_crystal_density_meas' value 'not measured' was changed to '?'
- the value is perceived as not measured.

Automatic conversion script
Id: cif_fix_values 4973 2017-02-22 13:04:09Z antanas 

 Adding full bibliography for 7057487--7057488.cif.
;
_cod_original_cell_volume 3241.0(9)
_cod_database_code 7057488
_shelx_space_group_comment
;
The symmetry employed for this shelxl refinement is uniquely defined
by the following loop, which should always be used as a source of
symmetry information in preference to the above space-group names.
They are only intended as comments.
;
_shelxl_version_number 2014-3

loop_
_space_group_symop_operation_xyz
'x, y, z'
'-x, y+1/2, -z+1/2'
'-x, -y, -z'
'x, -y-1/2, z-1/2'

loop_
_atom_site_label
_atom_site_type_symbol
_atom_site_fract_x
_atom_site_fract_y
_atom_site_fract_z
_atom_site_U_iso_or_equiv
_atom_site_adp_type
_atom_site_occupancy
_atom_site_site_symmetry_order
_atom_site_calc_flag
_atom_site_refinement_flags_posn
_atom_site_refinement_flags_adp
C1 C -0.0327(6) 0.0215(5) 0.3412(3) 0.097(2) Uani 1 1 d . .
H1A H -0.0996 -0.0143 0.3205 0.145 Uiso 1 1 calc R U
H1B H -0.0121 0.0729 0.3141 0.145 Uiso 1 1 calc R U
H1C H 0.0363 -0.0200 0.3500 0.145 Uiso 1 1 calc R U
C2 C -0.1879(5) 0.0382(5) 0.4179(3) 0.095(2) Uani 1 1 d . .
H2A H -0.2311 -0.0003 0.3854 0.142 Uiso 1 1 calc R U
H2B H -0.1804 0.0035 0.4573 0.142 Uiso 1 1 calc R U
H2C H -0.2319 0.0966 0.4229 0.142 Uiso 1 1 calc R U
C3 C 0.1996(5) 0.2009(5) 0.4599(3) 0.0736(19) Uani 1 1 d . .
H3 H 0.2734 0.2199 0.4462 0.088 Uiso 1 1 calc R U
C4 C 0.1229(5) 0.1457(5) 0.4204(3) 0.0714(18) Uani 1 1 d . .
H4 H 0.1451 0.1286 0.3807 0.086 Uiso 1 1 calc R U
C5 C 0.0116(5) 0.1147(4) 0.4389(3) 0.0631(16) Uani 1 1 d . .
C6 C -0.0138(5) 0.1428(5) 0.4993(3) 0.0694(18) Uani 1 1 d . .
H6 H -0.0861 0.1225 0.5141 0.083 Uiso 1 1 calc R U
C7 C 0.0636(5) 0.1991(5) 0.5377(3) 0.0658(17) Uani 1 1 d . .
H7 H 0.0417 0.2171 0.5773 0.079 Uiso 1 1 calc R U
C8 C 0.1726(5) 0.2298(4) 0.5193(3) 0.0554(15) Uani 1 1 d . .
C9 C 0.2607(5) 0.2962(5) 0.5554(3) 0.0634(16) Uani 1 1 d . .
C10 C 0.2921(5) 0.4178(4) 0.7004(3) 0.0605(16) Uani 1 1 d . .
H10 H 0.2211 0.3999 0.7175 0.073 Uiso 1 1 calc R U
C11 C 0.3766(5) 0.4843(4) 0.7340(3) 0.0532(15) Uani 1 1 d . .
C12 C 0.3495(5) 0.5270(4) 0.7909(3) 0.0634(16) Uani 1 1 d . .
H12 H 0.2744 0.5137 0.8053 0.076 Uiso 1 1 calc R U
C13 C 0.4279(5) 0.5880(4) 0.8268(3) 0.0573(15) Uani 1 1 d . .
C14 C 0.4001(5) 0.6318(5) 0.8893(3) 0.0720(18) Uani 1 1 d . .
C15 C 0.2744(7) 0.6067(8) 0.9056(4) 0.176(5) Uani 1 1 d . .
H15A H 0.2608 0.6357 0.9454 0.264 Uiso 1 1 calc R U
H15B H 0.2151 0.6300 0.8729 0.264 Uiso 1 1 calc R U
H15C H 0.2672 0.5383 0.9089 0.264 Uiso 1 1 calc R U
C16 C 0.4954(8) 0.5963(6) 0.9415(3) 0.124(3) Uani 1 1 d . .
H16A H 0.5753 0.6126 0.9308 0.186 Uiso 1 1 calc R U
H16B H 0.4817 0.6260 0.9811 0.186 Uiso 1 1 calc R U
H16C H 0.4890 0.5279 0.9455 0.186 Uiso 1 1 calc R U
C17 C 0.4091(6) 0.7407(5) 0.8868(3) 0.095(2) Uani 1 1 d . .
H17A H 0.4887 0.7588 0.8765 0.142 Uiso 1 1 calc R U
H17B H 0.3487 0.7650 0.8550 0.142 Uiso 1 1 calc R U
H17C H 0.3955 0.7670 0.9274 0.142 Uiso 1 1 calc R U
C18 C 0.5375(5) 0.6071(4) 0.8030(3) 0.0606(16) Uani 1 1 d . .
H18 H 0.5921 0.6481 0.8259 0.073 Uiso 1 1 calc R U
C19 C 0.5703(5) 0.5687(4) 0.7472(3) 0.0575(15) Uani 1 1 d . .
C20 C 0.4897(5) 0.5076(4) 0.7120(3) 0.0579(15) Uani 1 1 d . .
C21 C 0.6885(5) 0.5884(5) 0.7247(3) 0.0643(16) Uani 1 1 d . .
H21 H 0.7096 0.5565 0.6888 0.077 Uiso 1 1 calc R U
C22 C 0.9603(5) 0.7153(5) 0.7517(3) 0.0586(16) Uani 1 1 d . .
C23 C 1.0727(4) 0.7193(4) 0.7205(3) 0.0538(15) Uani 1 1 d . .
C24 C 1.0944(5) 0.6688(5) 0.6678(3) 0.0759(19) Uani 1 1 d . .
H24 H 1.0339 0.6283 0.6494 0.091 Uiso 1 1 calc R U
C25 C 1.2035(6) 0.6754(5) 0.6403(3) 0.0773(19) Uani 1 1 d . .
H25 H 1.2148 0.6384 0.6048 0.093 Uiso 1 1 calc R U
C26 C 1.2956(5) 0.7367(4) 0.6652(3) 0.0601(16) Uani 1 1 d . .
C27 C 1.2737(5) 0.7887(5) 0.7191(3) 0.0717(19) Uani 1 1 d . .
H27 H 1.3333 0.8297 0.7378 0.086 Uiso 1 1 calc R U
C28 C 1.1658(5) 0.7799(5) 0.7446(3) 0.0712(18) Uani 1 1 d . .
H28 H 1.1539 0.8166 0.7802 0.085 Uiso 1 1 calc R U
C29 C 1.4224(6) 0.6910(6) 0.5829(3) 0.102(2) Uani 1 1 d . .
H29A H 1.5016 0.7058 0.5705 0.153 Uiso 1 1 calc R U
H29B H 1.4179 0.6238 0.5922 0.153 Uiso 1 1 calc R U
H29C H 1.3614 0.7069 0.5489 0.153 Uiso 1 1 calc R U
C30 C 1.4976(5) 0.8085(5) 0.6645(3) 0.096(2) Uani 1 1 d . .
H30A H 1.5652 0.8051 0.6393 0.144 Uiso 1 1 calc R U
H30B H 1.4674 0.8731 0.6643 0.144 Uiso 1 1 calc R U
H30C H 1.5237 0.7895 0.7073 0.144 Uiso 1 1 calc R U
C31 C 0.7848(11) 0.5370(10) 0.5687(4) 0.188(6) Uani 1 1 d . .
H31A H 0.7047 0.5425 0.5835 0.225 Uiso 1 1 calc R U
H31B H 0.8059 0.5991 0.5523 0.225 Uiso 1 1 calc R U
C32 C 0.7798(16) 0.4740(9) 0.5223(6) 0.278(10) Uani 1 1 d . .
H32A H 0.7961 0.5046 0.4829 0.334 Uiso 1 1 calc R U
H32B H 0.6999 0.4444 0.5163 0.334 Uiso 1 1 calc R U
C33 C 0.8712(13) 0.4037(10) 0.5410(7) 0.227(7) Uani 1 1 d . .
H33A H 0.9278 0.3982 0.5089 0.273 Uiso 1 1 calc R U
H33B H 0.8340 0.3416 0.5461 0.273 Uiso 1 1 calc R U
C34 C 0.9382(10) 0.4374(8) 0.6043(5) 0.161(4) Uani 1 1 d . .
H34A H 0.9409 0.3870 0.6360 0.194 Uiso 1 1 calc R U
H34B H 1.0208 0.4572 0.5989 0.194 Uiso 1 1 calc R U
N1 N -0.0670(5) 0.0606(4) 0.4000(3) 0.0801(16) Uani 1 1 d . .
N2 N 0.2379(5) 0.3193(4) 0.6163(2) 0.0633(14) Uani 1 1 d . .
N3 N 0.3160(4) 0.3844(4) 0.6474(2) 0.0626(13) Uani 1 1 d . .
N4 N 0.7638(4) 0.6475(3) 0.7524(2) 0.0587(13) Uani 1 1 d . .
N5 N 0.8722(4) 0.6560(4) 0.7259(2) 0.0615(14) Uani 1 1 d . .
N6 N 1.4020(4) 0.7451(4) 0.6381(3) 0.0751(15) Uani 1 1 d . .
O4 O 0.8707(5) 0.5128(4) 0.6212(2) 0.1077(17) Uani 1 1 d . .
O1 O 0.3483(4) 0.3300(3) 0.53214(18) 0.0810(14) Uani 1 1 d . .
O2 O 0.5226(3) 0.4710(3) 0.65729(18) 0.0746(13) Uani 1 1 d . .
H2D H 0.4641 0.4437 0.6381 0.112 Uiso 1 1 calc R U
O3 O 0.9456(3) 0.7640(3) 0.7993(2) 0.0772(13) Uani 1 1 d . .
H2 H 0.177(4) 0.297(3) 0.637(2) 0.040(15) Uiso 1 1 d . .
H5 H 0.880(4) 0.622(3) 0.693(2) 0.036(15) Uiso 1 1 d . .

loop_
_atom_site_aniso_label
_atom_site_aniso_U_11
_atom_site_aniso_U_22
_atom_site_aniso_U_33
_atom_site_aniso_U_23
_atom_site_aniso_U_13
_atom_site_aniso_U_12
C1 0.102(5) 0.095(6) 0.089(5) -0.032(5) -0.016(4) 0.006(4)
C2 0.066(5) 0.096(6) 0.119(6) -0.004(5) -0.002(4) -0.015(4)
C3 0.060(4) 0.093(5) 0.070(4) -0.008(4) 0.018(3) -0.015(4)
C4 0.071(4) 0.083(5) 0.061(4) -0.009(4) 0.010(3) -0.009(4)
C5 0.055(4) 0.067(4) 0.066(4) 0.004(4) 0.003(3) -0.002(3)
C6 0.051(4) 0.091(5) 0.068(4) -0.008(4) 0.013(3) -0.012(3)
C7 0.060(4) 0.085(5) 0.054(4) -0.003(3) 0.013(3) -0.007(4)
C8 0.052(3) 0.062(4) 0.052(4) -0.007(3) 0.007(3) -0.005(3)
C9 0.059(4) 0.074(5) 0.057(4) 0.005(4) 0.003(3) 0.000(4)
C10 0.047(3) 0.068(5) 0.066(4) -0.001(4) 0.004(3) -0.013(3)
C11 0.052(3) 0.050(4) 0.058(4) 0.001(3) 0.010(3) -0.001(3)
C12 0.049(3) 0.078(5) 0.065(4) 0.002(4) 0.011(3) 0.000(3)
C13 0.056(4) 0.064(4) 0.053(4) -0.004(3) 0.009(3) 0.000(3)
C14 0.081(4) 0.084(6) 0.052(4) -0.008(4) 0.011(3) -0.016(4)
C15 0.149(8) 0.246(12) 0.152(8) -0.110(8) 0.109(6) -0.106(8)
C16 0.200(9) 0.118(7) 0.054(4) 0.004(4) 0.013(5) 0.033(7)
C17 0.103(5) 0.096(7) 0.087(5) -0.020(4) 0.012(4) 0.008(5)
C18 0.064(4) 0.057(4) 0.061(4) -0.001(3) 0.005(3) 0.003(3)
C19 0.043(3) 0.066(4) 0.065(4) -0.004(3) 0.012(3) -0.007(3)
C20 0.064(4) 0.058(4) 0.053(4) 0.004(3) 0.009(3) 0.001(3)
C21 0.061(4) 0.074(5) 0.059(4) -0.005(3) 0.013(3) -0.009(4)
C22 0.060(4) 0.064(4) 0.051(4) -0.004(3) 0.001(3) -0.003(3)
C23 0.040(3) 0.064(4) 0.057(4) -0.003(3) 0.003(3) -0.006(3)
C24 0.062(4) 0.101(6) 0.067(4) -0.018(4) 0.016(3) -0.024(4)
C25 0.083(5) 0.082(5) 0.070(4) -0.017(4) 0.024(4) -0.018(4)
C26 0.051(4) 0.065(4) 0.065(4) 0.000(3) 0.008(3) -0.006(3)
C27 0.060(4) 0.092(5) 0.065(4) -0.022(4) 0.012(3) -0.022(4)
C28 0.064(4) 0.090(5) 0.061(4) -0.018(4) 0.014(3) -0.003(4)
C29 0.083(5) 0.115(7) 0.112(6) 0.001(5) 0.034(4) -0.009(5)
C30 0.070(4) 0.101(6) 0.117(6) -0.013(5) 0.015(4) -0.029(4)
C31 0.228(12) 0.246(14) 0.080(6) -0.011(8) -0.025(7) 0.121(11)
C32 0.48(3) 0.136(11) 0.184(13) -0.091(10) -0.130(16) 0.135(14)
C33 0.309(18) 0.140(12) 0.219(15) -0.065(11) -0.037(13) 0.065(12)
C34 0.189(10) 0.144(10) 0.148(9) -0.003(8) 0.006(8) 0.092(9)
N1 0.069(4) 0.083(4) 0.086(4) -0.025(3) -0.004(3) -0.017(3)
N2 0.058(3) 0.068(4) 0.064(4) 0.001(3) 0.008(3) -0.016(3)
N3 0.061(3) 0.066(4) 0.060(3) -0.004(3) -0.002(3) -0.009(3)
N4 0.054(3) 0.067(4) 0.056(3) 0.000(3) 0.009(2) -0.006(3)
N5 0.055(3) 0.077(4) 0.054(3) -0.017(3) 0.017(3) -0.012(3)
N6 0.068(3) 0.082(4) 0.080(4) -0.011(3) 0.031(3) -0.016(3)
O4 0.097(4) 0.128(5) 0.097(4) -0.032(4) 0.004(3) 0.009(3)
O1 0.065(3) 0.114(4) 0.065(3) -0.004(3) 0.012(2) -0.030(3)
O2 0.071(3) 0.090(4) 0.065(3) -0.021(2) 0.021(2) -0.019(2)
O3 0.066(3) 0.094(3) 0.074(3) -0.026(3) 0.019(2) -0.010(2)

loop_
_atom_type_symbol
_atom_type_description
_atom_type_scat_dispersion_real
_atom_type_scat_dispersion_imag
_atom_type_scat_source
C C 0.0033 0.0016 'International Tables Vol C Tables 4.2.6.8 and 6.1.1.4'
H H 0.0000 0.0000 'International Tables Vol C Tables 4.2.6.8 and 6.1.1.4'
N N 0.0061 0.0033 'International Tables Vol C Tables 4.2.6.8 and 6.1.1.4'
O O 0.0106 0.0060 'International Tables Vol C Tables 4.2.6.8 and 6.1.1.4'

loop_
_geom_angle_atom_site_label_1
_geom_angle_atom_site_label_2
_geom_angle_atom_site_label_3
_geom_angle
C4 C3 C8 122.9(6)
C3 C4 C5 120.8(6)
N1 C5 C6 122.4(6)
N1 C5 C4 121.8(6)
C6 C5 C4 115.8(6)
C7 C6 C5 122.4(6)
C6 C7 C8 121.6(6)
C7 C8 C3 116.4(5)
C7 C8 C9 126.4(6)
C3 C8 C9 117.1(5)
O1 C9 N2 120.8(6)
O1 C9 C8 122.3(6)
N2 C9 C8 116.9(6)
N3 C10 C11 119.2(5)
C12 C11 C20 117.2(5)
C12 C11 C10 120.6(5)
C20 C11 C10 122.1(5)
C13 C12 C11 123.8(5)
C18 C13 C12 116.1(5)
C18 C13 C14 120.1(5)
C12 C13 C14 123.7(5)
C15 C14 C13 112.3(5)
C15 C14 C17 107.7(7)
C13 C14 C17 110.6(5)
C15 C14 C16 110.0(7)
C13 C14 C16 108.4(6)
C17 C14 C16 107.8(6)
C19 C18 C13 123.5(5)
C18 C19 C20 119.2(5)
C18 C19 C21 121.8(6)
C20 C19 C21 119.0(5)
O2 C20 C19 118.6(5)
O2 C20 C11 121.3(5)
C19 C20 C11 120.2(5)
N4 C21 C19 122.5(6)
O3 C22 N5 121.2(6)
O3 C22 C23 122.2(5)
N5 C22 C23 116.6(5)
C24 C23 C28 115.5(5)
C24 C23 C22 125.3(5)
C28 C23 C22 119.1(5)
C23 C24 C25 122.8(6)
C26 C25 C24 120.7(6)
N6 C26 C25 121.4(6)
N6 C26 C27 121.9(6)
C25 C26 C27 116.7(5)
C28 C27 C26 120.6(6)
C27 C28 C23 123.6(6)
C32 C31 O4 113.4(10)
C31 C32 C33 106.0(11)
C32 C33 C34 107.1(10)
O4 C34 C33 103.8(8)
C5 N1 C1 121.6(6)
C5 N1 C2 120.3(6)
C1 N1 C2 118.1(5)
N3 N2 C9 116.0(5)
C10 N3 N2 119.3(5)
C21 N4 N5 115.0(5)
C22 N5 N4 120.5(5)
C26 N6 C29 120.9(5)
C26 N6 C30 121.1(5)
C29 N6 C30 118.1(5)
C34 O4 C31 108.5(7)

loop_
_geom_bond_atom_site_label_1
_geom_bond_atom_site_label_2
_geom_bond_distance
C1 N1 1.443(8)
C2 N1 1.457(7)
C3 C4 1.365(7)
C3 C8 1.382(7)
C4 C5 1.395(8)
C5 N1 1.363(7)
C5 C6 1.393(8)
C6 C7 1.366(7)
C7 C8 1.370(7)
C8 C9 1.494(7)
C9 O1 1.223(6)
C9 N2 1.378(7)
C10 N3 1.266(6)
C10 C11 1.450(7)
C11 C12 1.403(7)
C11 C20 1.413(7)
C12 C13 1.385(7)
C13 C18 1.382(7)
C13 C14 1.517(8)
C14 C15 1.504(8)
C14 C17 1.524(9)
C14 C16 1.528(9)
C18 C19 1.379(7)
C19 C20 1.392(7)
C19 C21 1.459(7)
C20 O2 1.348(6)
C21 N4 1.270(6)
C22 O3 1.239(6)
C22 N5 1.350(7)
C22 C23 1.464(7)
C23 C24 1.361(7)
C23 C28 1.387(7)
C24 C25 1.392(8)
C25 C26 1.391(7)
C26 N6 1.364(7)
C26 C27 1.393(7)
C27 C28 1.362(7)
C29 N6 1.428(8)
C30 N6 1.445(7)
C31 C32 1.315(12)
C31 O4 1.426(8)
C32 C33 1.433(14)
C33 C34 1.537(12)
C34 O4 1.357(9)
N2 N3 1.373(6)
N4 N5 1.377(6)
